data_4124560
loop_
_publ_author_name
'Esteruelas, Miguel A.'
'Oliv\'an, Montserrat'
'V\'elez, Andrea'

_publ_section_title
;
 Conclusive Evidence on the Mechanism of the Rhodium-Mediated Decyanative
 Borylation.
;
_journal_issue 38
_journal_name_full 'Journal of the American Chemical Society'
_journal_page_first 12321
_journal_page_last 12329
_journal_paper_doi 10.1021/jacs.5b07357
_journal_volume 137
_journal_year 2015
_chemical_formula_sum 'C43.5 H62 B F3 N O3 P2 Rh'
_chemical_formula_weight 879.60
_chemical_name_systematic
; 
 ? 
;
_space_group_IT_number 15
_symmetry_cell_setting monoclinic
_symmetry_space_group_name_Hall '-C 2yc'
_symmetry_space_group_name_H-M 'C 1 2/c 1'
_atom_sites_solution_hydrogens geom
_atom_sites_solution_primary direct
_atom_sites_solution_secondary difmap
_audit_creation_method SHELXL-97
_cell_angle_alpha 90.00
_cell_angle_beta 90.7240(10)
_cell_angle_gamma 90.00
_cell_formula_units_Z 8
_cell_length_a 30.455(2)
_cell_length_b 14.1380(11)
_cell_length_c 21.0720(16)
_cell_measurement_reflns_used 4541
_cell_measurement_temperature 100(2)
_cell_measurement_theta_max 26
_cell_measurement_theta_min 2
_cell_volume 9072.3(12)
_computing_cell_refinement 'APEX2 v2008.4-0, Bruker AXS'
_computing_data_collection 'APEX2 v2008.4-0, Bruker AXS'
_computing_data_reduction
;
  SAINT-Bruker integration program embedded in APEX2 v2008.4-0, Bruker AXS
;
_computing_molecular_graphics 'XP, SHELXTL v. 6.1 (Bruker, 2000)'
_computing_publication_material 'XCIF, SHELXTL v. 6.1 (Bruker, 2000)'
_computing_structure_refinement 'SHELXL-97 (Sheldrick, 1997)'
_computing_structure_solution 'SHELXS-97 (Sheldrick, 1990)'
_diffrn_ambient_temperature 100(2)
_diffrn_detector_area_resol_mean 8.26
_diffrn_measured_fraction_theta_full 1.000
_diffrn_measured_fraction_theta_max 1.000
_diffrn_measurement_device_type 'Bruker SMART APEX CCD system'
_diffrn_measurement_method '\w rotations with narrow frames'
_diffrn_radiation_monochromator graphite
_diffrn_radiation_source 'fine-focus sealed tube'
_diffrn_radiation_type MoK\a
_diffrn_radiation_wavelength 0.71073
_diffrn_reflns_av_R_equivalents 0.0832
_diffrn_reflns_av_sigmaI/netI 0.0891
_diffrn_reflns_limit_h_max 35
_diffrn_reflns_limit_h_min -36
_diffrn_reflns_limit_k_max 17
_diffrn_reflns_limit_k_min -17
_diffrn_reflns_limit_l_max 25
_diffrn_reflns_limit_l_min -25
_diffrn_reflns_number 35340
_diffrn_reflns_theta_full 25.50
_diffrn_reflns_theta_max 25.50
_diffrn_reflns_theta_min 1.59
_diffrn_standards_decay_% 'no decay'
_exptl_absorpt_coefficient_mu 0.496
_exptl_absorpt_correction_T_max 0.947
_exptl_absorpt_correction_T_min 0.828
_exptl_absorpt_correction_type multi-scan
_exptl_absorpt_process_details
;
Absorption correction performed with SADABS program. This is based on the
method of Blessing: Blessing, R. H., Acta Crystallogr., Sect. A 1995, 51, 33.

SADABS: Area-Detector Absorption Correction. Bruker-AXS 
within SAINT+ package, v. 6.1 (2000).
;
_exptl_crystal_colour red
_exptl_crystal_density_diffrn 1.288
_exptl_crystal_density_method 'not measured'
_exptl_crystal_description 'irregular block'
_exptl_crystal_F_000 3688
_exptl_crystal_size_max 0.18
_exptl_crystal_size_mid 0.13
_exptl_crystal_size_min 0.12
_refine_diff_density_max 1.174
_refine_diff_density_min -1.041
_refine_diff_density_rms 0.093
_refine_ls_extinction_method none
_refine_ls_goodness_of_fit_ref 1.139
_refine_ls_hydrogen_treatment constr
_refine_ls_matrix_type full
_refine_ls_number_parameters 504
_refine_ls_number_reflns 8450
_refine_ls_number_restraints 26
_refine_ls_restrained_S_all 1.159
_refine_ls_R_factor_all 0.1190
_refine_ls_R_factor_gt 0.0790
_refine_ls_shift/su_max 0.012
_refine_ls_shift/su_mean 0.000
_refine_ls_structure_factor_coef Fsqd
_refine_ls_weighting_details 'calc w=1/[\s^2^(Fo^2^)+(0.0444P)^2^+38.8635P] where P=(Fo^2^+2Fc^2^)/3'
_refine_ls_weighting_scheme calc
_refine_ls_wR_factor_gt 0.1453
_refine_ls_wR_factor_ref 0.1582
_reflns_number_gt 5810
_reflns_number_total 8450
_reflns_threshold_expression >2sigma(I)
_cod_data_source_file ja5b07357_si_002.cif
_cod_data_source_block enrique235
_cod_original_sg_symbol_H-M C2/c
_cod_original_formula_sum 'C43.50 H62 B F3 N O3 P2 Rh'
_cod_database_code 4124560

loop_
_symmetry_equiv_pos_as_xyz
'x, y, z'
'-x, y, -z+1/2'
'x+1/2, y+1/2, z'
'-x+1/2, y+1/2, -z+1/2'
'-x, -y, -z'
'x, -y, z-1/2'
'-x+1/2, -y+1/2, -z'
'x+1/2, -y+1/2, z-1/2'

loop_
_atom_site_label
_atom_site_type_symbol
_atom_site_fract_x
_atom_site_fract_y
_atom_site_fract_z
_atom_site_U_iso_or_equiv
_atom_site_adp_type
_atom_site_occupancy
_atom_site_symmetry_multiplicity
_atom_site_calc_flag
_atom_site_refinement_flags
_atom_site_disorder_assembly
_atom_site_disorder_group
Rh Rh 0.364326(18) 0.52195(4) 0.01090(2) 0.03071(15) Uani 1 1 d . . .
P1 P 0.33088(6) 0.45292(11) -0.07354(8) 0.0347(4) Uani 1 1 d . . .
P2 P 0.39244(6) 0.63453(12) 0.07461(8) 0.0335(4) Uani 1 1 d . . .
N1 N 0.30333(18) 0.4594(4) 0.1083(2) 0.0374(14) Uani 1 1 d . . .
O1 O 0.39575(14) 0.6094(3) -0.06507(18) 0.0332(10) Uani 1 1 d . . .
O2 O 0.26282(16) 0.5648(3) 0.1799(2) 0.0490(13) Uani 1 1 d . . .
O3 O 0.22515(17) 0.4982(4) 0.0962(2) 0.0620(16) Uani 1 1 d . . .
B1 B 0.2655(3) 0.5085(6) 0.1259(4) 0.0404(19) Uani 1 1 d . . .
C1 C 0.3373(2) 0.4432(4) 0.0753(3) 0.0327(15) Uani 1 1 d . . .
C2 C 0.3581(2) 0.3467(4) 0.0863(3) 0.0316(15) Uani 1 1 d . . .
C3 C 0.4015(2) 0.3293(5) 0.0694(3) 0.0428(18) Uani 1 1 d . . .
H3 H 0.4186 0.3785 0.0513 0.051 Uiso 1 1 calc R . .
C4 C 0.4198(3) 0.2408(5) 0.0787(3) 0.0473(19) Uani 1 1 d . . .
H4 H 0.4495 0.2299 0.0678 0.057 Uiso 1 1 calc R . .
C5 C 0.3951(3) 0.1679(5) 0.1040(3) 0.0465(19) Uani 1 1 d . A .
C6 C 0.4157(2) 0.0669(5) 0.1155(3) 0.076(3) Uani 1 1 d D . .
F1A F 0.4089(3) 0.0428(6) 0.1757(3) 0.0641(13) Uiso 0.524(3) 1 d PD A 1
F2A F 0.3886(3) 0.0094(6) 0.0814(4) 0.0641(13) Uiso 0.524(3) 1 d PD A 1
F3A F 0.4554(2) 0.0584(7) 0.0949(5) 0.0641(13) Uiso 0.524(3) 1 d PD A 1
F1B F 0.4414(4) 0.0737(11) 0.1676(5) 0.0641(13) Uiso 0.311(5) 1 d PD A 2
F2B F 0.3888(4) -0.0049(8) 0.1159(7) 0.0641(13) Uiso 0.311(5) 1 d PD A 2
F3B F 0.4446(4) 0.0577(11) 0.0680(5) 0.0641(13) Uiso 0.311(5) 1 d PD A 2
F1C F 0.3905(7) 0.0260(18) 0.1586(9) 0.0641(13) Uiso 0.165(5) 1 d PD A 3
F2C F 0.4557(4) 0.0813(19) 0.1396(11) 0.0641(13) Uiso 0.165(5) 1 d PD A 3
F3C F 0.4166(9) 0.0168(16) 0.0627(7) 0.0641(13) Uiso 0.165(5) 1 d PD A 3
C7 C 0.3522(3) 0.1846(5) 0.1201(3) 0.0447(18) Uani 1 1 d . . .
H7 H 0.3349 0.1350 0.1372 0.054 Uiso 1 1 calc R A .
C8 C 0.3341(2) 0.2735(5) 0.1114(3) 0.0413(17) Uani 1 1 d . A .
H8 H 0.3045 0.2843 0.1231 0.050 Uiso 1 1 calc R . .
C9 C 0.2161(3) 0.5762(7) 0.1924(4) 0.064(2) Uani 1 1 d . . .
C10 C 0.2043(3) 0.4960(7) 0.2409(4) 0.085(3) Uani 1 1 d . . .
H10A H 0.2075 0.4341 0.2206 0.127 Uiso 1 1 calc R . .
H10B H 0.1739 0.5040 0.2546 0.127 Uiso 1 1 calc R . .
H10C H 0.2241 0.4998 0.2779 0.127 Uiso 1 1 calc R . .
C11 C 0.2094(3) 0.6671(7) 0.2242(5) 0.096(4) Uani 1 1 d . . .
H11A H 0.2258 0.6680 0.2644 0.144 Uiso 1 1 calc R . .
H11B H 0.1780 0.6757 0.2324 0.144 Uiso 1 1 calc R . .
H11C H 0.2197 0.7184 0.1969 0.144 Uiso 1 1 calc R . .
C12 C 0.1941(3) 0.5574(6) 0.1286(4) 0.061(2) Uani 1 1 d . . .
C13 C 0.1898(4) 0.6471(8) 0.0885(5) 0.108(4) Uani 1 1 d . . .
H13A H 0.2183 0.6791 0.0868 0.162 Uiso 1 1 calc R . .
H13B H 0.1682 0.6895 0.1077 0.162 Uiso 1 1 calc R . .
H13C H 0.1801 0.6304 0.0455 0.162 Uiso 1 1 calc R . .
C14 C 0.1497(3) 0.5090(9) 0.1289(5) 0.103(4) Uani 1 1 d . . .
H14A H 0.1397 0.4978 0.0852 0.155 Uiso 1 1 calc R . .
H14B H 0.1284 0.5495 0.1505 0.155 Uiso 1 1 calc R . .
H14C H 0.1521 0.4485 0.1513 0.155 Uiso 1 1 calc R . .
C15 C 0.3454(2) 0.5347(5) -0.1372(3) 0.0397(17) Uani 1 1 d . . .
C16 C 0.3269(2) 0.5308(5) -0.1984(3) 0.0452(18) Uani 1 1 d . . .
H16 H 0.3043 0.4865 -0.2075 0.054 Uiso 1 1 calc R . .
C17 C 0.3412(3) 0.5903(6) -0.2453(3) 0.0484(19) Uani 1 1 d . . .
H17 H 0.3272 0.5889 -0.2859 0.058 Uiso 1 1 calc R . .
C18 C 0.3750(2) 0.6510(5) -0.2346(3) 0.0431(18) Uani 1 1 d . . .
H18 H 0.3851 0.6897 -0.2682 0.052 Uiso 1 1 calc R . .
C19 C 0.3951(2) 0.6577(4) -0.1747(3) 0.0359(16) Uani 1 1 d . . .
C20 C 0.3780(2) 0.6011(5) -0.1274(3) 0.0340(15) Uani 1 1 d . . .
C21 C 0.4360(2) 0.7149(5) -0.1611(3) 0.0388(16) Uani 1 1 d . . .
C22 C 0.4433(3) 0.7947(5) -0.2097(3) 0.0475(19) Uani 1 1 d . . .
H22A H 0.4452 0.7675 -0.2524 0.071 Uiso 1 1 calc R . .
H22B H 0.4707 0.8280 -0.1993 0.071 Uiso 1 1 calc R . .
H22C H 0.4187 0.8392 -0.2083 0.071 Uiso 1 1 calc R . .
C23 C 0.4758(2) 0.6464(5) -0.1629(3) 0.0464(19) Uani 1 1 d . . .
H23A H 0.4723 0.5974 -0.1304 0.070 Uiso 1 1 calc R . .
H23B H 0.5029 0.6818 -0.1545 0.070 Uiso 1 1 calc R . .
H23C H 0.4773 0.6167 -0.2048 0.070 Uiso 1 1 calc R . .
C24 C 0.4330(2) 0.7532(4) -0.0936(3) 0.0368(16) Uani 1 1 d . . .
C25 C 0.4143(2) 0.6968(4) -0.0477(3) 0.0317(15) Uani 1 1 d . . .
C26 C 0.4141(2) 0.7191(4) 0.0166(3) 0.0382(16) Uani 1 1 d . . .
C27 C 0.4337(3) 0.8051(5) 0.0335(3) 0.0463(19) Uani 1 1 d . . .
H27 H 0.4351 0.8225 0.0771 0.056 Uiso 1 1 calc R . .
C28 C 0.4510(3) 0.8651(5) -0.0111(3) 0.053(2) Uani 1 1 d . . .
H28 H 0.4631 0.9242 0.0015 0.064 Uiso 1 1 calc R . .
C29 C 0.4506(2) 0.8389(5) -0.0743(3) 0.0467(19) Uani 1 1 d . . .
H29 H 0.4626 0.8804 -0.1050 0.056 Uiso 1 1 calc R . .
C30 C 0.3528(3) 0.3381(5) -0.1019(3) 0.050(2) Uani 1 1 d . . .
H30 H 0.3492 0.2922 -0.0662 0.060 Uiso 1 1 calc R . .
C31 C 0.4020(3) 0.3488(6) -0.1116(4) 0.068(3) Uani 1 1 d . . .
H31A H 0.4151 0.2863 -0.1183 0.103 Uiso 1 1 calc R . .
H31B H 0.4154 0.3783 -0.0740 0.103 Uiso 1 1 calc R . .
H31C H 0.4072 0.3886 -0.1488 0.103 Uiso 1 1 calc R . .
C32 C 0.3305(3) 0.2932(6) -0.1601(4) 0.071(3) Uani 1 1 d . . .
H32A H 0.3324 0.3366 -0.1962 0.106 Uiso 1 1 calc R . .
H32B H 0.2995 0.2808 -0.1508 0.106 Uiso 1 1 calc R . .
H32C H 0.3452 0.2336 -0.1703 0.106 Uiso 1 1 calc R . .
C33 C 0.2708(2) 0.4415(5) -0.0807(3) 0.0406(17) Uani 1 1 d . . .
H33 H 0.2632 0.4225 -0.1252 0.049 Uiso 1 1 calc R . .
C34 C 0.2490(2) 0.5362(5) -0.0671(3) 0.0497(19) Uani 1 1 d . . .
H34A H 0.2170 0.5296 -0.0714 0.075 Uiso 1 1 calc R . .
H34B H 0.2593 0.5835 -0.0975 0.075 Uiso 1 1 calc R . .
H34C H 0.2565 0.5565 -0.0239 0.075 Uiso 1 1 calc R . .
C35 C 0.2548(3) 0.3638(5) -0.0359(3) 0.051(2) Uani 1 1 d . . .
H35A H 0.2650 0.3775 0.0075 0.077 Uiso 1 1 calc R . .
H35B H 0.2665 0.3026 -0.0494 0.077 Uiso 1 1 calc R . .
H35C H 0.2226 0.3617 -0.0369 0.077 Uiso 1 1 calc R . .
C36 C 0.4404(3) 0.6188(5) 0.1281(3) 0.049(2) Uani 1 1 d . . .
H36 H 0.4482 0.6819 0.1467 0.058 Uiso 1 1 calc R . .
C37 C 0.4794(3) 0.5833(6) 0.0920(4) 0.068(3) Uani 1 1 d . . .
H37A H 0.5041 0.5731 0.1215 0.103 Uiso 1 1 calc R . .
H37B H 0.4877 0.6301 0.0600 0.103 Uiso 1 1 calc R . .
H37C H 0.4718 0.5235 0.0711 0.103 Uiso 1 1 calc R . .
C38 C 0.4285(3) 0.5524(5) 0.1823(4) 0.068(3) Uani 1 1 d . . .
H38A H 0.4203 0.4905 0.1649 0.101 Uiso 1 1 calc R . .
H38B H 0.4038 0.5789 0.2057 0.101 Uiso 1 1 calc R . .
H38C H 0.4539 0.5451 0.2110 0.101 Uiso 1 1 calc R . .
C39 C 0.3513(3) 0.6975(5) 0.1224(3) 0.0489(19) Uani 1 1 d . . .
H39 H 0.3370 0.6482 0.1491 0.059 Uiso 1 1 calc R . .
C40 C 0.3156(3) 0.7355(7) 0.0784(4) 0.078(3) Uani 1 1 d . . .
H40A H 0.2904 0.7554 0.1035 0.118 Uiso 1 1 calc R . .
H40B H 0.3065 0.6858 0.0486 0.118 Uiso 1 1 calc R . .
H40C H 0.3269 0.7897 0.0547 0.118 Uiso 1 1 calc R . .
C41 C 0.3670(3) 0.7741(6) 0.1682(4) 0.072(3) Uani 1 1 d . . .
H41A H 0.3782 0.8281 0.1442 0.107 Uiso 1 1 calc R . .
H41B H 0.3905 0.7487 0.1956 0.107 Uiso 1 1 calc R . .
H41C H 0.3425 0.7947 0.1945 0.107 Uiso 1 1 calc R . .
C42 C 0.5387(8) 0.8903(19) 0.1192(8) 0.129(4) Uiso 0.50 1 d PD B -1
H42A H 0.5674 0.8758 0.1011 0.194 Uiso 0.50 1 calc PR B -1
H42B H 0.5319 0.9573 0.1125 0.194 Uiso 0.50 1 calc PR B -1
H42C H 0.5161 0.8514 0.0985 0.194 Uiso 0.50 1 calc PR B -1
C43 C 0.5398(7) 0.869(2) 0.1913(9) 0.129(4) Uiso 0.50 1 d PD B -1
H43A H 0.5471 0.8012 0.1976 0.155 Uiso 0.50 1 calc PR B -1
H43B H 0.5633 0.9068 0.2116 0.155 Uiso 0.50 1 calc PR B -1
C44 C 0.4967(7) 0.8898(17) 0.2237(8) 0.129(4) Uiso 0.50 1 d PD B -1
H44A H 0.4726 0.8595 0.1991 0.155 Uiso 0.50 1 calc PR B -1
H44B H 0.4917 0.9590 0.2225 0.155 Uiso 0.50 1 calc PR B -1
C45 C 0.4942(8) 0.8561(17) 0.2933(10) 0.129(4) Uiso 0.50 1 d PD B -1
H45A H 0.5225 0.8686 0.3153 0.155 Uiso 0.50 1 calc PR B -1
H45B H 0.4887 0.7871 0.2943 0.155 Uiso 0.50 1 calc PR B -1
C46 C 0.4567(8) 0.9085(19) 0.3280(9) 0.129(4) Uiso 0.50 1 d PD B -1
H46A H 0.4560 0.8879 0.3724 0.194 Uiso 0.50 1 calc PR B -1
H46B H 0.4286 0.8939 0.3072 0.194 Uiso 0.50 1 calc PR B -1
H46C H 0.4620 0.9769 0.3263 0.194 Uiso 0.50 1 calc PR B -1

loop_
_atom_site_aniso_label
_atom_site_aniso_U_11
_atom_site_aniso_U_22
_atom_site_aniso_U_33
_atom_site_aniso_U_23
_atom_site_aniso_U_13
_atom_site_aniso_U_12
Rh 0.0420(3) 0.0257(2) 0.0244(2) 0.0022(2) -0.00099(19) 0.0036(3)
P1 0.0479(11) 0.0284(10) 0.0278(9) -0.0004(7) -0.0004(8) 0.0030(8)
P2 0.0461(11) 0.0263(9) 0.0281(9) 0.0021(7) 0.0006(8) 0.0020(8)
N1 0.044(4) 0.039(4) 0.029(3) 0.001(2) 0.000(3) 0.002(3)
O1 0.046(3) 0.029(2) 0.025(2) 0.0022(18) 0.002(2) 0.005(2)
O2 0.053(3) 0.050(3) 0.044(3) 0.000(2) 0.009(2) 0.009(3)
O3 0.055(3) 0.082(4) 0.049(3) -0.007(3) 0.000(3) 0.026(3)
B1 0.044(5) 0.040(5) 0.038(4) 0.004(3) 0.003(4) 0.009(4)
C1 0.043(4) 0.030(3) 0.025(3) -0.004(3) -0.006(3) 0.000(3)
C2 0.046(4) 0.029(3) 0.019(3) -0.003(2) -0.006(3) -0.002(3)
C3 0.051(5) 0.035(4) 0.042(4) 0.001(3) 0.006(3) -0.002(3)
C4 0.056(5) 0.035(4) 0.051(5) -0.005(3) 0.001(4) 0.008(4)
C5 0.072(6) 0.020(4) 0.047(4) -0.002(3) -0.007(4) 0.000(4)
C6 0.124(9) 0.061(6) 0.042(5) -0.009(4) -0.013(5) 0.002(6)
C7 0.067(6) 0.025(4) 0.042(4) 0.000(3) -0.003(4) -0.007(4)
C8 0.051(5) 0.035(4) 0.038(4) -0.007(3) -0.002(3) -0.003(3)
C9 0.052(6) 0.079(6) 0.062(6) -0.001(5) 0.009(4) 0.018(5)
C10 0.065(6) 0.124(10) 0.065(6) 0.022(6) 0.010(5) 0.013(6)
C11 0.083(8) 0.091(8) 0.114(9) -0.042(7) 0.018(6) 0.023(6)
C12 0.047(5) 0.079(6) 0.057(5) 0.000(4) 0.011(4) 0.021(4)
C13 0.126(10) 0.113(9) 0.085(8) 0.026(7) 0.012(7) 0.068(8)
C14 0.067(7) 0.159(12) 0.084(7) -0.026(7) 0.009(6) 0.018(7)
C15 0.053(5) 0.036(4) 0.030(3) -0.004(3) 0.002(3) 0.005(3)
C16 0.056(5) 0.048(4) 0.032(4) -0.003(3) -0.005(3) 0.006(4)
C17 0.062(5) 0.060(5) 0.024(4) 0.000(3) 0.000(3) 0.006(4)
C18 0.060(5) 0.046(4) 0.023(3) 0.004(3) 0.008(3) 0.005(4)
C19 0.045(4) 0.031(4) 0.032(4) 0.001(3) 0.010(3) 0.010(3)
C20 0.039(4) 0.034(4) 0.029(3) -0.002(3) 0.002(3) 0.015(3)
C21 0.049(5) 0.035(4) 0.032(4) 0.002(3) 0.012(3) 0.009(3)
C22 0.066(5) 0.041(4) 0.036(4) 0.005(3) 0.013(4) 0.003(4)
C23 0.052(5) 0.040(4) 0.048(4) -0.002(3) 0.017(4) 0.009(4)
C24 0.048(4) 0.027(4) 0.035(4) 0.003(3) 0.005(3) 0.009(3)
C25 0.039(4) 0.024(3) 0.032(3) -0.002(3) 0.002(3) 0.008(3)
C26 0.055(5) 0.024(3) 0.036(4) 0.003(3) 0.004(3) 0.004(3)
C27 0.070(5) 0.030(4) 0.040(4) -0.002(3) 0.012(4) -0.001(4)
C28 0.085(6) 0.026(4) 0.049(4) -0.003(3) 0.018(4) -0.008(4)
C29 0.062(5) 0.036(4) 0.043(4) 0.006(3) 0.012(4) -0.003(4)
C30 0.075(6) 0.038(4) 0.037(4) -0.005(3) -0.004(4) 0.011(4)
C31 0.077(7) 0.070(6) 0.058(5) -0.014(4) 0.004(5) 0.029(5)
C32 0.109(8) 0.047(5) 0.056(5) -0.022(4) -0.013(5) 0.019(5)
C33 0.043(4) 0.045(4) 0.034(4) 0.000(3) -0.011(3) -0.004(3)
C34 0.043(4) 0.061(5) 0.045(4) 0.006(4) 0.000(3) 0.010(4)
C35 0.061(5) 0.055(5) 0.037(4) 0.004(3) -0.006(4) -0.013(4)
C36 0.058(5) 0.040(4) 0.047(4) 0.002(3) -0.023(4) -0.011(4)
C37 0.055(6) 0.048(5) 0.102(7) 0.020(5) -0.021(5) 0.004(4)
C38 0.102(7) 0.047(5) 0.052(5) 0.021(4) -0.033(5) -0.016(5)
C39 0.063(5) 0.039(4) 0.044(4) -0.003(3) 0.015(4) 0.004(4)
C40 0.086(7) 0.069(6) 0.081(7) -0.007(5) 0.007(6) 0.039(6)
C41 0.110(8) 0.044(5) 0.062(6) -0.021(4) 0.045(5) -0.017(5)

loop_
_atom_type_symbol
_atom_type_description
_atom_type_scat_dispersion_real
_atom_type_scat_dispersion_imag
_atom_type_scat_source
C C 0.0033 0.0016 'International Tables Vol C Tables 4.2.6.8 and 6.1.1.4'
H H 0.0000 0.0000 'International Tables Vol C Tables 4.2.6.8 and 6.1.1.4'
O O 0.0106 0.0060 'International Tables Vol C Tables 4.2.6.8 and 6.1.1.4'
F F 0.0171 0.0103 'International Tables Vol C Tables 4.2.6.8 and 6.1.1.4'
P P 0.1023 0.0942 'International Tables Vol C Tables 4.2.6.8 and 6.1.1.4'
Rh Rh -1.1178 0.9187 'International Tables Vol C Tables 4.2.6.8 and 6.1.1.4'
B B 0.0013 0.0007 'International Tables Vol C Tables 4.2.6.8 and 6.1.1.4'
N N 0.0061 0.0033 'International Tables Vol C Tables 4.2.6.8 and 6.1.1.4'

loop_
_geom_angle_atom_site_label_1
_geom_angle_atom_site_label_2
_geom_angle_atom_site_label_3
_geom_angle
C1 Rh P2 98.65(18)
C1 Rh O1 178.5(2)
P2 Rh O1 82.72(11)
C1 Rh P1 96.39(18)
P2 Rh P1 160.30(6)
O1 Rh P1 82.44(12)
C15 P1 C33 104.2(3)
C15 P1 C30 103.1(3)
C33 P1 C30 104.9(3)
C15 P1 Rh 101.2(2)
C33 P1 Rh 122.7(2)
C30 P1 Rh 118.1(2)
C26 P2 C39 107.5(3)
C26 P2 C36 101.3(3)
C39 P2 C36 105.2(4)
C26 P2 Rh 101.6(2)
C39 P2 Rh 114.4(3)
C36 P2 Rh 124.9(2)
C1 N1 B1 155.5(6)
C25 O1 C20 117.5(5)
C25 O1 Rh 118.2(3)
C20 O1 Rh 117.0(4)
B1 O2 C9 106.1(6)
B1 O3 C12 108.0(6)
O3 B1 O2 111.7(6)
O3 B1 N1 123.9(7)
O2 B1 N1 123.9(7)
N1 C1 C2 114.6(6)
N1 C1 Rh 129.2(5)
C2 C1 Rh 116.1(5)
C8 C2 C3 118.3(6)
C8 C2 C1 120.8(6)
C3 C2 C1 120.9(6)
C4 C3 C2 120.2(7)
C4 C3 H3 119.9
C2 C3 H3 119.9
C3 C4 C5 120.6(7)
C3 C4 H4 119.7
C5 C4 H4 119.7
C7 C5 C4 119.3(7)
C7 C5 C6 119.7(6)
C4 C5 C6 121.0(7)
F3A C6 F2B 121.2(9)
F3A C6 F3C 68.8(11)
F2B C6 F3C 66.9(11)
F3A C6 F1C 137.6(13)
F2B C6 F1C 44.6(10)
F3C C6 F1C 111.1(8)
F3A C6 F2C 44.5(10)
F2B C6 F2C 133.5(14)
F3C C6 F2C 112.0(8)
F1C C6 F2C 109.9(8)
F3A C6 F1A 116.9(6)
F2B C6 F1A 71.9(7)
F3C C6 F1A 132.2(12)
F1C C6 F1A 30.7(10)
F2C C6 F1A 80.1(10)
F3A C6 F1B 75.1(7)
F2B C6 F1B 114.2(7)
F3C C6 F1B 135.1(13)
F1C C6 F1B 79.0(10)
F2C C6 F1B 32.3(10)
F1A C6 F1B 48.5(6)
F3A C6 F3B 28.5(6)
F2B C6 F3B 110.2(7)
F3C C6 F3B 45.6(10)
F1C C6 F3B 148.6(13)
F2C C6 F3B 72.2(10)
F1A C6 F3B 142.5(8)
F1B C6 F3B 103.5(6)
F3A C6 F2A 109.3(6)
F2B C6 F2A 32.8(6)
F3C C6 F2A 41.5(11)
F1C C6 F2A 75.4(11)
F2C C6 F2A 147.2(12)
F1A C6 F2A 104.5(5)
F1B C6 F2A 145.0(8)
F3B C6 F2A 87.0(7)
F3A C6 C5 113.9(7)
F2B C6 C5 117.2(8)
F3C C6 C5 111.6(12)
F1C C6 C5 105.5(13)
F2C C6 C5 106.4(12)
F1A C6 C5 108.1(6)
F1B C6 C5 106.7(8)
F3B C6 C5 103.6(8)
F2A C6 C5 102.9(6)
C5 C7 C8 120.0(7)
C5 C7 H7 120.0
C8 C7 H7 120.0
C2 C8 C7 121.5(7)
C2 C8 H8 119.2
C7 C8 H8 119.2
O2 C9 C11 108.8(8)
O2 C9 C12 104.0(6)
C11 C9 C12 119.7(8)
O2 C9 C10 105.7(7)
C11 C9 C10 107.5(8)
C12 C9 C10 110.3(8)
C9 C10 H10A 109.5
C9 C10 H10B 109.5
H10A C10 H10B 109.5
C9 C10 H10C 109.5
H10A C10 H10C 109.5
H10B C10 H10C 109.5
C9 C11 H11A 109.5
C9 C11 H11B 109.5
H11A C11 H11B 109.5
C9 C11 H11C 109.5
H11A C11 H11C 109.5
H11B C11 H11C 109.5
O3 C12 C14 109.4(8)
O3 C12 C9 103.6(6)
C14 C12 C9 117.3(8)
O3 C12 C13 105.9(7)
C14 C12 C13 107.9(8)
C9 C12 C13 112.1(8)
C12 C13 H13A 109.5
C12 C13 H13B 109.5
H13A C13 H13B 109.5
C12 C13 H13C 109.5
H13A C13 H13C 109.5
H13B C13 H13C 109.5
C12 C14 H14A 109.5
C12 C14 H14B 109.5
H14A C14 H14B 109.5
C12 C14 H14C 109.5
H14A C14 H14C 109.5
H14B C14 H14C 109.5
C20 C15 C16 116.4(6)
C20 C15 P1 120.0(5)
C16 C15 P1 123.5(6)
C17 C16 C15 120.9(7)
C17 C16 H16 119.6
C15 C16 H16 119.6
C18 C17 C16 120.8(7)
C18 C17 H17 119.6
C16 C17 H17 119.6
C17 C18 C19 121.1(6)
C17 C18 H18 119.4
C19 C18 H18 119.4
C20 C19 C18 116.4(7)
C20 C19 C21 119.4(6)
C18 C19 C21 124.0(6)
C15 C20 C19 124.2(6)
C15 C20 O1 117.4(6)
C19 C20 O1 118.4(6)
C19 C21 C24 107.9(5)
C19 C21 C22 113.1(6)
C24 C21 C22 111.8(6)
C19 C21 C23 107.7(5)
C24 C21 C23 107.4(5)
C22 C21 C23 108.8(6)
C21 C22 H22A 109.5
C21 C22 H22B 109.5
H22A C22 H22B 109.5
C21 C22 H22C 109.5
H22A C22 H22C 109.5
H22B C22 H22C 109.5
C21 C23 H23A 109.5
C21 C23 H23B 109.5
H23A C23 H23B 109.5
C21 C23 H23C 109.5
H23A C23 H23C 109.5
H23B C23 H23C 109.5
C25 C24 C29 117.5(6)
C25 C24 C21 118.5(6)
C29 C24 C21 123.9(6)
C24 C25 C26 123.8(6)
C24 C25 O1 119.6(5)
C26 C25 O1 116.5(5)
C25 C26 C27 116.1(6)
C25 C26 P2 120.4(5)
C27 C26 P2 123.4(5)
C28 C27 C26 121.8(7)
C28 C27 H27 119.1
C26 C27 H27 119.1
C27 C28 C29 119.6(7)
C27 C28 H28 120.2
C29 C28 H28 120.2
C28 C29 C24 121.1(6)
C28 C29 H29 119.5
C24 C29 H29 119.5
C31 C30 C32 111.1(7)
C31 C30 P1 108.3(5)
C32 C30 P1 117.5(5)
C31 C30 H30 106.4
C32 C30 H30 106.4
P1 C30 H30 106.4
C30 C31 H31A 109.5
C30 C31 H31B 109.5
H31A C31 H31B 109.5
C30 C31 H31C 109.5
H31A C31 H31C 109.5
H31B C31 H31C 109.5
C30 C32 H32A 109.5
C30 C32 H32B 109.5
H32A C32 H32B 109.5
C30 C32 H32C 109.5
H32A C32 H32C 109.5
H32B C32 H32C 109.5
C34 C33 C35 111.9(6)
C34 C33 P1 110.0(5)
C35 C33 P1 109.6(5)
C34 C33 H33 108.4
C35 C33 H33 108.4
P1 C33 H33 108.4
C33 C34 H34A 109.5
C33 C34 H34B 109.5
H34A C34 H34B 109.5
C33 C34 H34C 109.5
H34A C34 H34C 109.5
H34B C34 H34C 109.5
C33 C35 H35A 109.5
C33 C35 H35B 109.5
H35A C35 H35B 109.5
C33 C35 H35C 109.5
H35A C35 H35C 109.5
H35B C35 H35C 109.5
C37 C36 C38 111.7(7)
C37 C36 P2 110.8(5)
C38 C36 P2 109.7(5)
C37 C36 H36 108.2
C38 C36 H36 108.2
P2 C36 H36 108.2
C36 C37 H37A 109.5
C36 C37 H37B 109.5
H37A C37 H37B 109.5
C36 C37 H37C 109.5
H37A C37 H37C 109.5
H37B C37 H37C 109.5
C36 C38 H38A 109.5
C36 C38 H38B 109.5
H38A C38 H38B 109.5
C36 C38 H38C 109.5
H38A C38 H38C 109.5
H38B C38 H38C 109.5
C40 C39 C41 110.7(7)
C40 C39 P2 108.8(5)
C41 C39 P2 118.7(6)
C40 C39 H39 105.9
C41 C39 H39 105.9
P2 C39 H39 105.9
C39 C40 H40A 109.5
C39 C40 H40B 109.5
H40A C40 H40B 109.5
C39 C40 H40C 109.5
H40A C40 H40C 109.5
H40B C40 H40C 109.5
C39 C41 H41A 109.5
C39 C41 H41B 109.5
H41A C41 H41B 109.5
C39 C41 H41C 109.5
H41A C41 H41C 109.5
H41B C41 H41C 109.5
C43 C42 H42A 109.5
C43 C42 H42B 109.5
H42A C42 H42B 109.5
C43 C42 H42C 109.5
H42A C42 H42C 109.5
H42B C42 H42C 109.5
C44 C43 C42 113.3(10)
C44 C43 H43A 108.9
C42 C43 H43A 108.9
C44 C43 H43B 108.9
C42 C43 H43B 108.9
H43A C43 H43B 107.7
C43 C44 C45 114.9(10)
C43 C44 H44A 108.5
C45 C44 H44A 108.5
C43 C44 H44B 108.5
C45 C44 H44B 108.5
H44A C44 H44B 107.5
C44 C45 C46 110.3(10)
C44 C45 H45A 109.6
C46 C45 H45A 109.6
C44 C45 H45B 109.6
C46 C45 H45B 109.6
H45A C45 H45B 108.1
C45 C46 H46A 109.5
C45 C46 H46B 109.5
H46A C46 H46B 109.5
C45 C46 H46C 109.5
H46A C46 H46C 109.5
H46B C46 H46C 109.5

loop_
_geom_bond_atom_site_label_1
_geom_bond_atom_site_label_2
_geom_bond_distance
Rh C1 1.946(6)
Rh P2 2.2450(18)
Rh O1 2.246(4)
Rh P1 2.2606(18)
P1 C15 1.829(7)
P1 C33 1.843(7)
P1 C30 1.857(7)
P2 C26 1.839(7)
P2 C39 1.846(7)
P2 C36 1.848(7)
N1 C1 1.274(8)
N1 B1 1.399(9)
O1 C25 1.405(7)
O1 C20 1.418(7)
O2 B1 1.392(9)
O2 C9 1.458(9)
O3 B1 1.380(9)
O3 C12 1.441(9)
C1 C2 1.522(8)
C2 C8 1.375(9)
C2 C3 1.396(9)
C3 C4 1.382(9)
C3 H3 0.9500
C4 C5 1.386(10)
C4 H4 0.9500
C5 C7 1.375(10)
C5 C6 1.577(9)
C6 F3A 1.296(6)
C6 F2B 1.304(6)
C6 F3C 1.320(6)
C6 F1C 1.328(6)
C6 F2C 1.330(6)
C6 F1A 1.333(6)
C6 F1B 1.343(6)
C6 F3B 1.347(6)
C6 F2A 1.357(6)
C7 C8 1.383(9)
C7 H7 0.9500
C8 H8 0.9500
C9 C11 1.466(12)
C9 C12 1.519(11)
C9 C10 1.572(12)
C10 H10A 0.9800
C10 H10B 0.9800
C10 H10C 0.9800
C11 H11A 0.9800
C11 H11B 0.9800
C11 H11C 0.9800
C12 C14 1.516(13)
C12 C13 1.528(12)
C13 H13A 0.9800
C13 H13B 0.9800
C13 H13C 0.9800
C14 H14A 0.9800
C14 H14B 0.9800
C14 H14C 0.9800
C15 C20 1.381(9)
C15 C16 1.401(9)
C16 C17 1.373(9)
C16 H16 0.9500
C17 C18 1.358(10)
C17 H17 0.9500
C18 C19 1.399(9)
C18 H18 0.9500
C19 C20 1.387(9)
C19 C21 1.508(9)
C21 C24 1.526(9)
C21 C22 1.541(9)
C21 C23 1.553(9)
C22 H22A 0.9800
C22 H22B 0.9800
C22 H22C 0.9800
C23 H23A 0.9800
C23 H23B 0.9800
C23 H23C 0.9800
C24 C25 1.382(9)
C24 C29 1.384(9)
C25 C26 1.391(8)
C26 C27 1.398(9)
C27 C28 1.375(9)
C27 H27 0.9500
C28 C29 1.384(9)
C28 H28 0.9500
C29 H29 0.9500
C30 C31 1.524(11)
C30 C32 1.531(10)
C30 H30 1.0000
C31 H31A 0.9800
C31 H31B 0.9800
C31 H31C 0.9800
C32 H32A 0.9800
C32 H32B 0.9800
C32 H32C 0.9800
C33 C34 1.523(9)
C33 C35 1.531(9)
C33 H33 1.0000
C34 H34A 0.9800
C34 H34B 0.9800
C34 H34C 0.9800
C35 H35A 0.9800
C35 H35B 0.9800
C35 H35C 0.9800
C36 C37 1.504(11)
C36 C38 1.526(10)
C36 H36 1.0000
C37 H37A 0.9800
C37 H37B 0.9800
C37 H37C 0.9800
C38 H38A 0.9800
C38 H38B 0.9800
C38 H38C 0.9800
C39 C40 1.518(10)
C39 C41 1.524(10)
C39 H39 1.0000
C40 H40A 0.9800
C40 H40B 0.9800
C40 H40C 0.9800
C41 H41A 0.9800
C41 H41B 0.9800
C41 H41C 0.9800
C42 C43 1.549(10)
C42 H42A 0.9800
C42 H42B 0.9800
C42 H42C 0.9800
C43 C44 1.516(10)
C43 H43A 0.9900
C43 H43B 0.9900
C44 C45 1.545(10)
C44 H44A 0.9900
C44 H44B 0.9900
C45 C46 1.550(10)
C45 H45A 0.9900
C45 H45B 0.9900
C46 H46A 0.9800
C46 H46B 0.9800
C46 H46C 0.9800
